data_7024677
loop_
_publ_author_name
'Chen, Yanhui'
'Peng, Ying'
'Chen, Pingping'
'Zhao, Jinfeng'
'Liu, Litao'
'Li, Yang'
'Chen, Shuoyi'
'Qu, Jingping'

_publ_section_title
;
 Insertion reactions of CS2, COS, and PhNCS at thiolate-bridged diiron
 centers.
;
_journal_issue 12
_journal_name_full 'Dalton transactions (Cambridge, England : 2003)'
_journal_page_first 3020
_journal_page_last 3025
_journal_paper_doi 10.1039/b920144k
_journal_volume 39
_journal_year 2010
_chemical_formula_moiety 'C24 H39 Fe2 S5'
_chemical_formula_sum 'C24 H39 Fe2 S5'
_chemical_formula_weight 599.55
_chemical_name_systematic
;
?
;
_space_group_IT_number 15
_symmetry_cell_setting monoclinic
_symmetry_space_group_name_Hall '-C 2yc'
_symmetry_space_group_name_H-M 'C 1 2/c 1'
_atom_sites_solution_hydrogens geom
_atom_sites_solution_primary direct
_atom_sites_solution_secondary difmap
_audit_creation_method SHELXL-97
_cell_angle_alpha 90.00
_cell_angle_beta 97.191(2)
_cell_angle_gamma 90.00
_cell_formula_units_Z 8
_cell_length_a 31.2295(12)
_cell_length_b 11.3352(4)
_cell_length_c 16.2519(6)
_cell_measurement_reflns_used 5904
_cell_measurement_temperature 293(2)
_cell_measurement_theta_max 25
_cell_measurement_theta_min 1.91
_cell_volume 5707.8(4)
_computing_cell_refinement 'Bruker SMART'
_computing_data_collection 'Bruker SMART'
_computing_data_reduction 'Bruker SMART'
_computing_molecular_graphics 'Bruker SHELXTL'
_computing_publication_material 'Bruker SHELXTL'
_computing_structure_refinement 'SHELXL-97 (Sheldrick, 1997)'
_computing_structure_solution 'SHELXS-97 (Sheldrick, 1990)'
_diffrn_ambient_temperature 293(2)
_diffrn_measured_fraction_theta_full 1.000
_diffrn_measured_fraction_theta_max 1.000
_diffrn_measurement_device_type 'CCD area detector'
_diffrn_measurement_method 'phi and omega scans'
_diffrn_radiation_monochromator graphite
_diffrn_radiation_source 'fine-focus sealed tube'
_diffrn_radiation_type MoK\a
_diffrn_radiation_wavelength 0.71073
_diffrn_reflns_av_R_equivalents 0.0249
_diffrn_reflns_av_sigmaI/netI 0.0193
_diffrn_reflns_limit_h_max 37
_diffrn_reflns_limit_h_min -37
_diffrn_reflns_limit_k_max 12
_diffrn_reflns_limit_k_min -13
_diffrn_reflns_limit_l_max 19
_diffrn_reflns_limit_l_min -18
_diffrn_reflns_number 22282
_diffrn_reflns_theta_full 25.00
_diffrn_reflns_theta_max 25.00
_diffrn_reflns_theta_min 1.91
_exptl_absorpt_coefficient_mu 1.393
_exptl_absorpt_correction_type none
_exptl_crystal_colour blue-purple
_exptl_crystal_density_diffrn 1.395
_exptl_crystal_density_method 'not measured'
_exptl_crystal_description block
_exptl_crystal_F_000 2520
_exptl_crystal_size_max 0.35
_exptl_crystal_size_mid 0.33
_exptl_crystal_size_min 0.25
_refine_diff_density_max 0.599
_refine_diff_density_min -0.407
_refine_diff_density_rms 0.057
_refine_ls_extinction_method none
_refine_ls_goodness_of_fit_ref 1.079
_refine_ls_hydrogen_treatment constr
_refine_ls_matrix_type full
_refine_ls_number_parameters 319
_refine_ls_number_reflns 5025
_refine_ls_number_restraints 0
_refine_ls_restrained_S_all 1.079
_refine_ls_R_factor_all 0.0393
_refine_ls_R_factor_gt 0.0325
_refine_ls_shift/su_max 0.001
_refine_ls_shift/su_mean 0.000
_refine_ls_structure_factor_coef Fsqd
_refine_ls_weighting_details 'calc w=1/[\s^2^(Fo^2^)+(0.0500P)^2^+5.3169P] where P=(Fo^2^+2Fc^2^)/3'
_refine_ls_weighting_scheme calc
_refine_ls_wR_factor_gt 0.0896
_refine_ls_wR_factor_ref 0.0929
_reflns_number_gt 4322
_reflns_number_total 5025
_reflns_threshold_expression >2sigma(I)
_cod_data_source_file b920144k.txt
_cod_data_source_block ds1
_cod_depositor_comments
;
The following automatic conversions were performed:

'_symmetry_cell_setting' value 'Monoclinic' changed to 'monoclinic'
according to /home/saulius/struct/CIF-dictionaries/cif_core.dic
dictionary named 'cif_core.dic' version 2.4.2 from 2011-04-26.

Automatic conversion script
Id: cif_fix_values 1891 2012-01-12 08:04:46Z andrius 
;
_cod_original_sg_symbol_H-M C2/c
_cod_database_code 7024677

loop_
_symmetry_equiv_pos_as_xyz
'x, y, z'
'-x, y, -z+1/2'
'x+1/2, y+1/2, z'
'-x+1/2, y+1/2, -z+1/2'
'-x, -y, -z'
'x, -y, z-1/2'
'-x+1/2, -y+1/2, -z'
'x+1/2, -y+1/2, z-1/2'

loop_
_atom_site_label
_atom_site_type_symbol
_atom_site_fract_x
_atom_site_fract_y
_atom_site_fract_z
_atom_site_U_iso_or_equiv
_atom_site_adp_type
_atom_site_occupancy
_atom_site_symmetry_multiplicity
_atom_site_calc_flag
_atom_site_refinement_flags
Fe1 Fe 0.135069(11) 0.92923(3) 0.41278(2) 0.04056(12) Uani 1 1 d .
Fe2 Fe 0.104937(11) 0.65172(3) 0.44712(2) 0.03844(11) Uani 1 1 d .
S1 S 0.14115(2) 0.79890(6) 0.51992(4) 0.04410(16) Uani 1 1 d .
S2 S 0.07913(2) 0.80872(6) 0.37139(4) 0.04968(18) Uani 1 1 d .
S3 S 0.18209(2) 0.85210(6) 0.34019(5) 0.0559(2) Uani 1 1 d .
S4 S 0.15402(2) 0.59953(6) 0.37170(5) 0.05403(19) Uani 1 1 d .
S5 S 0.21995(3) 0.65938(9) 0.26140(6) 0.0773(3) Uani 1 1 d .
C1 C 0.09787(12) 1.0805(3) 0.3781(2) 0.0724(10) Uani 1 1 d .
C2 C 0.13962(12) 1.0990(2) 0.35723(18) 0.0633(8) Uani 1 1 d .
C3 C 0.16885(11) 1.0939(2) 0.42959(19) 0.0602(8) Uani 1 1 d .
C4 C 0.14566(11) 1.0738(2) 0.49641(17) 0.0577(7) Uani 1 1 d .
C5 C 0.10149(11) 1.0628(2) 0.4665(2) 0.0606(8) Uani 1 1 d .
C6 C 0.05669(17) 1.0870(4) 0.3193(4) 0.128(2) Uani 1 1 d .
H6A H 0.0461 1.1665 0.3167 0.21(3) Uiso 1 1 d R
H6B H 0.0357 1.0364 0.3392 0.109(16) Uiso 1 1 d R
H6C H 0.0618 1.0622 0.2651 0.23(4) Uiso 1 1 d R
C7 C 0.1518(2) 1.1287(4) 0.2721(3) 0.1200(19) Uani 1 1 d .
H7A H 0.1503 1.2125 0.2640 0.16(2) Uiso 1 1 d R
H7B H 0.1322 1.0907 0.2302 0.19(3) Uiso 1 1 d R
H7C H 0.1806 1.1019 0.2682 0.26(4) Uiso 1 1 d R
C8 C 0.21685(14) 1.1148(4) 0.4357(4) 0.1067(15) Uani 1 1 d .
H8A H 0.2225 1.1976 0.4425 0.19(3) Uiso 1 1 d R
H8B H 0.2276 1.0877 0.3863 0.22(3) Uiso 1 1 d R
H8C H 0.2310 1.0729 0.4826 0.32(6) Uiso 1 1 d R
C9 C 0.1640(2) 1.0734(4) 0.5873(2) 0.0994(15) Uani 1 1 d .
H9A H 0.1649 1.1526 0.6081 0.18(2) Uiso 1 1 d R
H9B H 0.1926 1.0411 0.5936 0.18(3) Uiso 1 1 d R
H9C H 0.1459 1.0264 0.6176 0.16(2) Uiso 1 1 d R
C10 C 0.06535(17) 1.0469(4) 0.5181(4) 0.1168(18) Uani 1 1 d .
H10A H 0.0563 1.1227 0.5357 0.117(15) Uiso 1 1 d R
H10B H 0.0750 0.9997 0.5658 0.13(2) Uiso 1 1 d R
H10C H 0.0416 1.0086 0.4857 0.25(4) Uiso 1 1 d R
C11 C 0.07037(13) 0.4929(3) 0.4265(2) 0.0739(10) Uani 1 1 d .
C12 C 0.10201(11) 0.4776(3) 0.4931(2) 0.0702(9) Uani 1 1 d .
C13 C 0.09479(11) 0.5565(3) 0.55406(19) 0.0649(8) Uani 1 1 d .
C14 C 0.05839(10) 0.6241(3) 0.5274(2) 0.0624(8) Uani 1 1 d .
C15 C 0.04192(10) 0.5837(3) 0.4473(2) 0.0739(10) Uani 1 1 d .
C16 C 0.0640(3) 0.4230(6) 0.3460(4) 0.181(4) Uani 1 1 d .
H16A H 0.0463 0.3556 0.3529 0.22(3) Uiso 1 1 d R
H16B H 0.0916 0.3974 0.3331 0.25(4) Uiso 1 1 d R
H16C H 0.0504 0.4711 0.3018 0.37(7) Uiso 1 1 d R
C17 C 0.1367(2) 0.3837(5) 0.4985(6) 0.152(3) Uani 1 1 d .
H17A H 0.1262 0.3134 0.5219 0.22(3) Uiso 1 1 d R
H17B H 0.1615 0.4120 0.5337 0.35(7) Uiso 1 1 d R
H17C H 0.1446 0.3665 0.4446 0.32(6) Uiso 1 1 d R
C18 C 0.1207(2) 0.5631(6) 0.6388(3) 0.143(2) Uani 1 1 d .
H18A H 0.1085 0.5100 0.6755 0.20(3) Uiso 1 1 d R
H18B H 0.1194 0.6422 0.6592 0.27(5) Uiso 1 1 d R
H18C H 0.1502 0.5421 0.6358 0.37(7) Uiso 1 1 d R
C19 C 0.0388(2) 0.7168(4) 0.5780(5) 0.143(2) Uani 1 1 d .
H19A H 0.0189 0.6799 0.6102 0.17(2) Uiso 1 1 d R
H19B H 0.0239 0.7742 0.5417 0.27(4) Uiso 1 1 d R
H19C H 0.0612 0.7549 0.6143 0.24(4) Uiso 1 1 d R
C20 C 0.00141(13) 0.6245(6) 0.3967(5) 0.152(3) Uani 1 1 d .
H20A H -0.0224 0.5776 0.4097 0.20(3) Uiso 1 1 d R
H20B H 0.0041 0.6170 0.3388 0.24(4) Uiso 1 1 d R
H20C H -0.0035 0.7055 0.4094 0.20(3) Uiso 1 1 d R
C21 C 0.19738(10) 0.7587(3) 0.5480(2) 0.0755(10) Uani 1 1 d .
H21A H 0.1997 0.7036 0.5932 0.122(16) Uiso 1 1 d R
H21B H 0.2139 0.8281 0.5645 0.117(15) Uiso 1 1 d R
H21C H 0.2083 0.7231 0.5012 0.114(15) Uiso 1 1 d R
C22 C 0.07661(15) 0.7781(3) 0.26026(19) 0.0826(11) Uani 1 1 d .
H22A H 0.0683 0.8477 0.2295 0.141(19) Uiso 1 1 d R
H22B H 0.0560 0.7174 0.2450 0.19(2) Uiso 1 1 d R
H22C H 0.1043 0.7530 0.2480 0.088(13) Uiso 1 1 d R
C23 C 0.18304(8) 0.7026(3) 0.32949(17) 0.0516(7) Uani 1 1 d .
C24 C 0.22484(13) 0.5033(4) 0.2750(3) 0.0885(12) Uani 1 1 d .
H24A H 0.2447 0.4727 0.2398 0.122(15) Uiso 1 1 d R
H24B H 0.1971 0.4670 0.2609 0.116(16) Uiso 1 1 d R
H24C H 0.2353 0.4864 0.3319 0.126(17) Uiso 1 1 d R

loop_
_atom_site_aniso_label
_atom_site_aniso_U_11
_atom_site_aniso_U_22
_atom_site_aniso_U_33
_atom_site_aniso_U_23
_atom_site_aniso_U_13
_atom_site_aniso_U_12
Fe1 0.0453(2) 0.0366(2) 0.0411(2) -0.00176(14) 0.01030(15) -0.00168(15)
Fe2 0.0401(2) 0.0330(2) 0.0435(2) -0.00029(14) 0.01035(15) -0.00027(14)
S1 0.0481(4) 0.0402(3) 0.0434(3) -0.0004(3) 0.0036(3) -0.0018(3)
S2 0.0435(4) 0.0403(3) 0.0639(4) 0.0103(3) 0.0016(3) -0.0048(3)
S3 0.0549(4) 0.0533(4) 0.0649(4) -0.0077(3) 0.0291(3) -0.0107(3)
S4 0.0576(4) 0.0428(4) 0.0661(4) -0.0102(3) 0.0250(3) 0.0025(3)
S5 0.0673(5) 0.0890(6) 0.0840(6) -0.0255(5) 0.0424(5) -0.0003(4)
C1 0.079(2) 0.0359(15) 0.094(2) -0.0038(15) -0.0217(19) 0.0080(15)
C2 0.102(3) 0.0380(15) 0.0512(16) 0.0007(12) 0.0133(16) -0.0052(16)
C3 0.075(2) 0.0421(15) 0.0652(18) -0.0068(13) 0.0146(16) -0.0141(14)
C4 0.087(2) 0.0372(14) 0.0488(15) -0.0046(12) 0.0075(14) -0.0013(14)
C5 0.071(2) 0.0344(14) 0.081(2) -0.0058(14) 0.0308(16) 0.0016(13)
C6 0.119(4) 0.062(3) 0.181(6) -0.002(3) -0.070(4) 0.019(3)
C7 0.235(7) 0.067(3) 0.065(2) 0.011(2) 0.048(3) -0.010(3)
C8 0.084(3) 0.091(3) 0.148(4) -0.024(3) 0.028(3) -0.038(2)
C9 0.176(5) 0.066(2) 0.051(2) -0.0104(17) -0.007(2) -0.001(3)
C10 0.121(4) 0.064(2) 0.185(5) -0.010(3) 0.098(4) 0.011(3)
C11 0.101(3) 0.0574(19) 0.069(2) -0.0136(16) 0.0333(19) -0.0400(19)
C12 0.076(2) 0.0370(15) 0.101(3) 0.0137(17) 0.027(2) 0.0020(15)
C13 0.080(2) 0.0573(18) 0.0574(17) 0.0186(15) 0.0072(15) -0.0150(16)
C14 0.070(2) 0.0435(15) 0.082(2) 0.0078(15) 0.0402(17) -0.0034(14)
C15 0.0465(17) 0.077(2) 0.096(3) 0.045(2) -0.0012(16) -0.0217(16)
C16 0.282(8) 0.153(5) 0.126(5) -0.084(4) 0.102(5) -0.156(6)
C17 0.146(5) 0.060(3) 0.265(8) 0.057(4) 0.086(6) 0.043(3)
C18 0.184(6) 0.161(6) 0.074(3) 0.056(3) -0.027(3) -0.072(4)
C19 0.180(5) 0.071(3) 0.213(5) -0.021(4) 0.159(5) -0.013(3)
C20 0.056(3) 0.173(6) 0.217(7) 0.123(5) -0.024(3) -0.039(3)
C21 0.0526(18) 0.082(2) 0.085(2) 0.005(2) -0.0168(17) 0.0021(18)
C22 0.106(3) 0.078(2) 0.0563(19) 0.0085(18) -0.0206(19) -0.024(2)
C23 0.0438(15) 0.0601(17) 0.0543(15) -0.0128(13) 0.0188(12) -0.0009(13)
C24 0.072(2) 0.098(3) 0.098(3) -0.029(2) 0.023(2) 0.026(2)

loop_
_atom_type_symbol
_atom_type_description
_atom_type_scat_dispersion_real
_atom_type_scat_dispersion_imag
_atom_type_scat_source
C C 0.0033 0.0016 'International Tables Vol C Tables 4.2.6.8 and 6.1.1.4'
H H 0.0000 0.0000 'International Tables Vol C Tables 4.2.6.8 and 6.1.1.4'
Fe Fe 0.3463 0.8444 'International Tables Vol C Tables 4.2.6.8 and 6.1.1.4'
S S 0.1246 0.1234 'International Tables Vol C Tables 4.2.6.8 and 6.1.1.4'

loop_
_geom_angle_atom_site_label_1
_geom_angle_atom_site_label_2
_geom_angle_atom_site_label_3
_geom_angle
C5 Fe1 C1 40.12(14)
C5 Fe1 C4 39.00(12)
C1 Fe1 C4 65.23(12)
C5 Fe1 C2 65.69(12)
C1 Fe1 C2 38.60(14)
C4 Fe1 C2 64.11(11)
C5 Fe1 C3 65.26(12)
C1 Fe1 C3 64.66(13)
C4 Fe1 C3 38.17(12)
C2 Fe1 C3 38.06(12)
C5 Fe1 S3 157.33(8)
C1 Fe1 S3 124.59(12)
C4 Fe1 S3 126.40(10)
C2 Fe1 S3 92.73(9)
C3 Fe1 S3 93.68(9)
C5 Fe1 S2 98.78(9)
C1 Fe1 S2 91.85(9)
C4 Fe1 S2 135.25(10)
C2 Fe1 S2 120.64(10)
C3 Fe1 S2 156.39(9)
S3 Fe1 S2 98.34(3)
C5 Fe1 S1 98.56(9)
C1 Fe1 S1 136.38(12)
C4 Fe1 S1 91.14(8)
C2 Fe1 S1 154.80(8)
C3 Fe1 S1 118.39(9)
S3 Fe1 S1 99.01(3)
S2 Fe1 S1 79.74(3)
C14 Fe2 C13 38.78(13)
C14 Fe2 C11 65.75(12)
C13 Fe2 C11 64.23(13)
C14 Fe2 C15 39.27(14)
C13 Fe2 C15 64.83(13)
C11 Fe2 C15 39.56(14)
C14 Fe2 C12 64.94(12)
C13 Fe2 C12 37.99(13)
C11 Fe2 C12 38.25(14)
C15 Fe2 C12 65.03(13)
C14 Fe2 S4 155.35(9)
C13 Fe2 S4 121.27(10)
C11 Fe2 S4 93.54(10)
C15 Fe2 S4 128.86(12)
C12 Fe2 S4 90.58(10)
C14 Fe2 S2 103.27(9)
C13 Fe2 S2 140.86(10)
C11 Fe2 S2 116.55(12)
C15 Fe2 S2 91.13(9)
C12 Fe2 S2 154.24(11)
S4 Fe2 S2 97.87(3)
C14 Fe2 S1 97.16(9)
C13 Fe2 S1 93.63(9)
C11 Fe2 S1 157.86(9)
C15 Fe2 S1 132.22(12)
C12 Fe2 S1 122.90(11)
S4 Fe2 S1 98.90(3)
S2 Fe2 S1 79.90(3)
C21 S1 Fe2 110.50(13)
C21 S1 Fe1 109.93(13)
Fe2 S1 Fe1 95.18(3)
C22 S2 Fe1 110.22(13)
C22 S2 Fe2 110.90(13)
Fe1 S2 Fe2 96.01(3)
C23 S3 Fe1 118.42(9)
C23 S4 Fe2 119.94(10)
C23 S5 C24 104.47(16)
C2 C1 C5 107.6(3)
C2 C1 C6 125.9(4)
C5 C1 C6 126.4(5)
C2 C1 Fe1 71.86(18)
C5 C1 Fe1 69.39(16)
C6 C1 Fe1 127.5(2)
C3 C2 C1 108.6(3)
C3 C2 C7 124.4(4)
C1 C2 C7 126.8(4)
C3 C2 Fe1 71.24(17)
C1 C2 Fe1 69.54(17)
C7 C2 Fe1 128.4(3)
C2 C3 C4 108.3(3)
C2 C3 C8 126.0(4)
C4 C3 C8 125.6(4)
C2 C3 Fe1 70.69(17)
C4 C3 Fe1 70.28(16)
C8 C3 Fe1 127.8(3)
C3 C4 C5 109.0(3)
C3 C4 C9 126.0(4)
C5 C4 C9 124.8(4)
C3 C4 Fe1 71.55(16)
C5 C4 Fe1 69.13(16)
C9 C4 Fe1 129.0(2)
C4 C5 C1 106.5(3)
C4 C5 C10 126.2(4)
C1 C5 C10 127.2(4)
C4 C5 Fe1 71.87(16)
C1 C5 Fe1 70.49(17)
C10 C5 Fe1 126.7(2)
C1 C6 H6A 109.7
C1 C6 H6B 108.9
H6A C6 H6B 109.4
C1 C6 H6C 110.0
H6A C6 H6C 109.4
H6B C6 H6C 109.5
C2 C7 H7A 109.3
C2 C7 H7B 109.7
H7A C7 H7B 109.4
C2 C7 H7C 109.5
H7A C7 H7C 109.5
H7B C7 H7C 109.5
C3 C8 H8A 109.1
C3 C8 H8B 110.1
H8A C8 H8B 109.4
C3 C8 H8C 109.3
H8A C8 H8C 109.5
H8B C8 H8C 109.5
C4 C9 H9A 109.5
C4 C9 H9B 109.9
H9A C9 H9B 109.4
C4 C9 H9C 109.2
H9A C9 H9C 109.4
H9B C9 H9C 109.5
C5 C10 H10A 109.3
C5 C10 H10B 109.7
H10A C10 H10B 109.5
C5 C10 H10C 109.5
H10A C10 H10C 109.4
H10B C10 H10C 109.5
C12 C11 C15 108.1(3)
C12 C11 C16 127.7(5)
C15 C11 C16 124.1(5)
C12 C11 Fe2 71.39(18)
C15 C11 Fe2 70.62(17)
C16 C11 Fe2 126.3(3)
C13 C12 C11 108.5(3)
C13 C12 C17 126.7(5)
C11 C12 C17 124.7(5)
C13 C12 Fe2 70.47(17)
C11 C12 Fe2 70.36(18)
C17 C12 Fe2 127.8(3)
C12 C13 C14 109.6(3)
C12 C13 C18 124.9(5)
C14 C13 C18 125.4(5)
C12 C13 Fe2 71.53(18)
C14 C13 Fe2 70.29(16)
C18 C13 Fe2 127.5(3)
C13 C14 C15 107.2(3)
C13 C14 C19 125.7(4)
C15 C14 C19 126.9(4)
C13 C14 Fe2 70.93(17)
C15 C14 Fe2 71.09(17)
C19 C14 Fe2 126.5(2)
C14 C15 C11 106.6(3)
C14 C15 C20 126.3(5)
C11 C15 C20 127.0(5)
C14 C15 Fe2 69.64(16)
C11 C15 Fe2 69.83(17)
C20 C15 Fe2 127.6(2)
C11 C16 H16A 109.3
C11 C16 H16B 108.8
H16A C16 H16B 109.4
C11 C16 H16C 110.4
H16A C16 H16C 109.4
H16B C16 H16C 109.5
C12 C17 H17A 109.2
C12 C17 H17B 108.6
H17A C17 H17B 109.4
C12 C17 H17C 110.7
H17A C17 H17C 109.5
H17B C17 H17C 109.5
C13 C18 H18A 109.1
C13 C18 H18B 108.7
H18A C18 H18B 109.5
C13 C18 H18C 110.6
H18A C18 H18C 109.5
H18B C18 H18C 109.5
C14 C19 H19A 109.2
C14 C19 H19B 109.7
H19A C19 H19B 109.5
C14 C19 H19C 109.6
H19A C19 H19C 109.5
H19B C19 H19C 109.5
C15 C20 H20A 109.5
C15 C20 H20B 110.0
H20A C20 H20B 109.4
C15 C20 H20C 109.0
H20A C20 H20C 109.4
H20B C20 H20C 109.5
S1 C21 H21A 109.4
S1 C21 H21B 109.4
H21A C21 H21B 109.5
S1 C21 H21C 109.6
H21A C21 H21C 109.5
H21B C21 H21C 109.5
S2 C22 H22A 109.6
S2 C22 H22B 109.7
H22A C22 H22B 109.3
S2 C22 H22C 109.5
H22A C22 H22C 109.3
H22B C22 H22C 109.3
S4 C23 S3 129.34(15)
S4 C23 S5 119.45(17)
S3 C23 S5 111.20(15)
S5 C24 H24A 109.6
S5 C24 H24B 109.5
H24A C24 H24B 109.5
S5 C24 H24C 109.3
H24A C24 H24C 109.5
H24B C24 H24C 109.5

loop_
_geom_bond_atom_site_label_1
_geom_bond_atom_site_label_2
_geom_bond_distance
Fe1 C5 2.093(3)
Fe1 C1 2.108(3)
Fe1 C4 2.129(3)
Fe1 C2 2.138(3)
Fe1 C3 2.145(3)
Fe1 S3 2.1786(7)
Fe1 S2 2.2531(7)
Fe1 S1 2.2733(7)
Fe2 C14 2.095(3)
Fe2 C13 2.104(3)
Fe2 C11 2.104(3)
Fe2 C15 2.114(3)
Fe2 C12 2.117(3)
Fe2 S4 2.1615(7)
Fe2 S2 2.2547(7)
Fe2 S1 2.2643(7)
S1 C21 1.816(3)
S2 C22 1.831(3)
S3 C23 1.704(3)
S4 C23 1.677(3)
S5 C23 1.764(2)
S5 C24 1.787(4)
C1 C2 1.403(5)
C1 C5 1.441(5)
C1 C6 1.504(5)
C2 C3 1.397(5)
C2 C7 1.518(5)
C3 C4 1.397(4)
C3 C8 1.509(5)
C4 C5 1.410(5)
C4 C9 1.515(4)
C5 C10 1.499(5)
C6 H6A 0.9584
C6 H6B 0.9573
C6 H6C 0.9574
C7 H7A 0.9596
C7 H7B 0.9589
C7 H7C 0.9589
C8 H8A 0.9594
C8 H8B 0.9583
C8 H8C 0.9585
C9 H9A 0.9592
C9 H9B 0.9585
C9 H9C 0.9584
C10 H10A 0.9594
C10 H10B 0.9587
C10 H10C 0.9584
C11 C12 1.383(5)
C11 C15 1.427(5)
C11 C16 1.520(5)
C12 C13 1.374(5)
C12 C17 1.514(5)
C13 C14 1.394(4)
C13 C18 1.509(5)
C14 C15 1.415(5)
C14 C19 1.509(5)
C15 C20 1.494(5)
C16 H16A 0.9590
C16 H16B 0.9581
C16 H16C 0.9584
C17 H17A 0.9596
C17 H17B 0.9584
C17 H17C 0.9581
C18 H18A 0.9597
C18 H18B 0.9586
C18 H18C 0.9582
C19 H19A 0.9595
C19 H19B 0.9583
C19 H19C 0.9585
C20 H20A 0.9593
C20 H20B 0.9578
C20 H20C 0.9576
C21 H21A 0.9601
C21 H21B 0.9599
C21 H21C 0.9599
C22 H22A 0.9534
C22 H22B 0.9530
C22 H22C 0.9532
C24 H24A 0.9600
C24 H24B 0.9600
C24 H24C 0.9600
